data_7216937
loop_
_publ_author_name
'Apel, Sylke'
'Nitsche, Silke'
'Beketov, Kayrat'
'Seichter, Wilhelm'
'Seidel, J.'
'Weber, Edwin'

_publ_section_title
;
 4,4&#x2032;-(Fluorene-9,9-diyl)diphenol: a new versatile building block
 for clathrate type and macrocyclic host--guest inclusion
;
_journal_issue 7
_journal_name_full 'Journal of the Chemical Society, Perkin Transactions 2'
_journal_page_first 1212
_journal_paper_doi 10.1039/b008451o
_journal_year 2001
_chemical_formula_sum 'C78 H80 O12 S4'
_chemical_formula_weight 1337.66
_chemical_name_systematic
; 
? 
;
_space_group_IT_number 14
_symmetry_cell_setting monoclinic
_symmetry_space_group_name_Hall '-P 2ybc'
_symmetry_space_group_name_H-M 'P 1 21/c 1'
_atom_sites_solution_hydrogens geom
_atom_sites_solution_primary direct
_atom_sites_solution_secondary difmap
_cell_angle_alpha 90.00
_cell_angle_beta 100.000(10)
_cell_angle_gamma 90.00
_cell_formula_units_Z 2
_cell_length_a 9.475(2)
_cell_length_b 13.591(2)
_cell_length_c 26.899(4)
_cell_measurement_reflns_used 25
_cell_measurement_temperature 293(2)
_cell_measurement_theta_max 15
_cell_measurement_theta_min 10
_cell_volume 3411.3(10)
_computing_cell_refinement nonius
_computing_data_collection nonius
_computing_data_reduction helena
_computing_molecular_graphics platon
_computing_publication_material platon
_computing_structure_refinement 'SHELXL-93 (Sheldrick, 1993)'
_computing_structure_solution 'SHELXS-86 (Sheldrick, 1990)'
_diffrn_ambient_temperature 293(2)
_diffrn_measurement_device 'enraf nonius cad4 diffractometer'
_diffrn_measurement_method 'omega 2theat-scan'
_diffrn_radiation_monochromator graphite
_diffrn_radiation_source 'fine-focus sealed tube'
_diffrn_radiation_type CuK\a
_diffrn_radiation_wavelength 1.54178
_diffrn_reflns_av_R_equivalents 0.0423
_diffrn_reflns_av_sigmaI/netI 0.0514
_diffrn_reflns_limit_h_max 11
_diffrn_reflns_limit_h_min 0
_diffrn_reflns_limit_k_max 17
_diffrn_reflns_limit_k_min 0
_diffrn_reflns_limit_l_max 33
_diffrn_reflns_limit_l_min -33
_diffrn_reflns_number 7211
_diffrn_reflns_theta_max 74.73
_diffrn_reflns_theta_min 3.34
_diffrn_standards_decay_% 2
_diffrn_standards_interval_count 250
_diffrn_standards_interval_time 3600
_diffrn_standards_number 3
_exptl_absorpt_coefficient_mu 1.794
_exptl_absorpt_correction_type none
_exptl_crystal_colour colourless
_exptl_crystal_density_diffrn 1.302
_exptl_crystal_density_meas ?
_exptl_crystal_density_method none
_exptl_crystal_description prismatic
_exptl_crystal_F_000 1416
_exptl_crystal_size_max 0.43
_exptl_crystal_size_mid 0.30
_exptl_crystal_size_min 0.12
_refine_diff_density_max 0.718
_refine_diff_density_min -0.851
_refine_diff_density_rms 0.094
_refine_ls_extinction_coef 0.0000(3)
_refine_ls_extinction_expression Fc^*^=kFc[1+0.001xFc^2^\l^3^/sin(2\q)]^-1/4^
_refine_ls_extinction_method SHELXL
_refine_ls_goodness_of_fit_all 1.023
_refine_ls_goodness_of_fit_obs 1.180
_refine_ls_hydrogen_treatment none
_refine_ls_matrix_type full
_refine_ls_number_parameters 415
_refine_ls_number_reflns 5678
_refine_ls_number_restraints 0
_refine_ls_restrained_S_all 1.046
_refine_ls_restrained_S_obs 1.180
_refine_ls_R_factor_all 0.1911
_refine_ls_R_factor_obs 0.1260
_refine_ls_shift/esd_max -0.076
_refine_ls_shift/esd_mean 0.002
_refine_ls_structure_factor_coef Fsqd
_refine_ls_weighting_details 'w=1/[\s^2^(Fo^2^)+(0.1884P)^2^+7.7581P] where P=(Fo^2^+2Fc^2^)/3'
_refine_ls_weighting_scheme calc
_refine_ls_wR_factor_all 0.3996
_refine_ls_wR_factor_obs 0.3329
_reflns_number_observed 3737
_reflns_number_total 6776
_reflns_observed_criterion >2sigma(I)
_cod_data_source_file b008451o.txt
_cod_data_source_block dd
_cod_depositor_comments
;
The following automatic conversions were performed:

'_exptl_crystal_density_meas' value 'none' was changed to '?' - the
value is perceived as not measured.

Automatic conversion script
Id: cif_fix_values 3008 2015-01-20 13:52:24Z robertas 

The following automatic conversions were performed:

'_refine_ls_weighting_scheme' value 'calc
w=1/[\s^2^(Fo^2^)+(0.1884P)^2^+7.7581P] where P=(Fo^2^+2Fc^2^)/3' was
changed to 'calc'. New tag '_refine_ls_weighting_details' was
created. The value of the new tag was set to
'w=1/[\s^2^(Fo^2^)+(0.1884P)^2^+7.7581P] where P=(Fo^2^+2Fc^2^)/3'.

Automatic conversion script
Id: cif_fix_values 3143 2015-03-26 13:38:13Z robertas 
;
_cod_original_sg_symbol_H-M P21/c
_cod_database_code 7216937

loop_
_symmetry_equiv_pos_as_xyz
'x, y, z'
'-x, y+1/2, -z+1/2'
'-x, -y, -z'
'x, -y-1/2, z-1/2'

loop_
_atom_site_aniso_label
_atom_site_aniso_U_11
_atom_site_aniso_U_22
_atom_site_aniso_U_33
_atom_site_aniso_U_23
_atom_site_aniso_U_13
_atom_site_aniso_U_12
O2' 0.100(3) 0.045(2) 0.046(2) 0.004(2) 0.019(2) 0.021(2)
O28 0.072(3) 0.039(2) 0.062(2) 0.003(2) 0.016(2) 0.011(2)
O32 0.072(3) 0.045(2) 0.063(3) -0.001(2) 0.014(2) -0.002(2)
O37 0.077(3) 0.052(2) 0.064(3) 0.002(2) 0.024(2) 0.007(2)
C1' 0.088(4) 0.036(3) 0.052(3) -0.001(2) 0.010(3) 0.001(3)
C3' 0.075(4) 0.041(3) 0.047(3) 0.002(2) 0.019(3) 0.006(3)
C4' 0.068(4) 0.054(3) 0.050(3) -0.007(3) 0.005(3) 0.011(3)
C5 0.063(4) 0.049(3) 0.055(3) -0.009(3) 0.011(3) 0.011(3)
C6 0.053(3) 0.037(2) 0.047(3) 0.003(2) 0.013(2) 0.003(2)
C7 0.065(4) 0.050(3) 0.049(3) 0.008(3) 0.016(3) 0.011(3)
C8' 0.068(4) 0.046(3) 0.060(4) 0.005(3) 0.022(3) 0.015(3)
C9 0.065(4) 0.037(3) 0.051(3) 0.001(2) 0.011(3) 0.008(2)
C10 0.065(4) 0.042(3) 0.075(4) -0.017(3) -0.008(3) 0.012(3)
C11 0.093(5) 0.064(4) 0.062(4) -0.019(3) -0.017(4) 0.037(4)
C12 0.118(8) 0.124(8) 0.088(6) -0.047(6) -0.046(6) 0.071(7)
C13 0.076(6) 0.114(9) 0.188(12) -0.082(9) -0.056(7) 0.039(6)
C14 0.057(5) 0.077(6) 0.217(13) -0.039(7) -0.014(6) 0.005(4)
C15 0.063(4) 0.057(4) 0.148(8) -0.015(5) 0.005(5) 0.004(3)
C16 0.088(4) 0.038(3) 0.043(3) -0.003(2) 0.014(3) 0.011(3)
C17 0.101(6) 0.062(4) 0.055(4) 0.004(3) 0.014(4) 0.034(4)
C18 0.166(10) 0.108(7) 0.075(5) 0.035(5) 0.038(6) 0.089(7)
C19 0.188(12) 0.094(7) 0.150(10) 0.059(7) 0.109(10) 0.061(8)
C20 0.144(8) 0.056(4) 0.116(7) 0.006(4) 0.075(7) 0.004(5)
C21 0.107(6) 0.047(3) 0.071(4) -0.004(3) 0.036(4) -0.004(4)
C22 0.058(3) 0.038(3) 0.047(3) -0.002(2) 0.004(3) 0.002(2)
C23 0.064(4) 0.045(3) 0.052(3) 0.001(2) 0.014(3) 0.004(3)
C24 0.061(3) 0.036(3) 0.058(3) 0.006(2) 0.011(3) 0.004(2)
C25 0.056(3) 0.038(3) 0.053(3) 0.001(2) 0.005(3) 0.002(2)
C26 0.065(4) 0.047(3) 0.052(3) -0.002(3) 0.010(3) 0.011(3)
C27 0.064(4) 0.041(3) 0.050(3) 0.001(2) 0.009(3) 0.003(3)
C29 0.072(4) 0.046(3) 0.068(4) 0.013(3) 0.018(3) 0.013(3)
C30 0.061(3) 0.040(3) 0.053(3) 0.003(2) 0.005(3) 0.006(2)
C31 0.063(3) 0.045(3) 0.042(3) -0.002(2) 0.010(3) -0.005(3)
C33 0.074(5) 0.079(5) 0.093(6) -0.005(4) 0.018(4) -0.011(4)
C34 0.069(4) 0.035(3) 0.042(3) -0.006(2) 0.003(3) -0.001(2)
C35 0.066(4) 0.040(3) 0.048(3) -0.001(2) 0.000(3) 0.007(3)
C36 0.068(4) 0.042(3) 0.044(3) -0.003(2) 0.004(3) 0.000(3)
C39 0.073(4) 0.038(3) 0.057(3) 0.005(2) 0.009(3) 0.005(3)
C38 0.066(4) 0.073(4) 0.078(5) 0.009(4) 0.020(4) 0.016(3)

loop_
_atom_site_label
_atom_site_type_symbol
_atom_site_fract_x
_atom_site_fract_y
_atom_site_fract_z
_atom_site_U_iso_or_equiv
_atom_site_thermal_displace_type
_atom_site_occupancy
_atom_site_calc_flag
_atom_site_refinement_flags
_atom_site_disorder_group
O2' O 0.7468(5) 0.5080(3) 0.46216(15) 0.0631(12) Uani 1 d . .
O28 O 0.4432(4) 0.9325(3) 0.3390(2) 0.0573(11) Uani 1 d . .
O32 O 0.4119(5) 0.6794(3) 0.4226(2) 0.0599(11) Uani 1 d . .
O37 O 0.8359(5) 0.7261(3) 0.3081(2) 0.0629(11) Uani 1 d . .
C1' C 0.6180(7) 0.5216(4) 0.4270(2) 0.059(2) Uani 1 d . .
H1'A H 0.5377(7) 0.5247(4) 0.4444(2) 0.071 Uiso 1 d R .
H1'B H 0.6047(7) 0.4656(4) 0.4049(2) 0.071 Uiso 1 d R .
C3' C 0.7646(7) 0.5603(4) 0.5069(2) 0.0532(14) Uani 1 d . .
C4' C 0.6688(7) 0.6286(4) 0.5196(2) 0.0581(15) Uani 1 d . .
H4'A H 0.5829(7) 0.6440(4) 0.4963(2) 0.070 Uiso 1 d R .
C5 C 0.3013(7) 1.3256(4) 0.4331(2) 0.0556(14) Uani 1 d . .
H5A H 0.3691(7) 1.2797(4) 0.4237(2) 0.067 Uiso 1 d R .
C6 C 0.1793(6) 1.3435(4) 0.4002(2) 0.0451(12) Uani 1 d . .
C7 C 0.0840(7) 1.4123(4) 0.4132(2) 0.0539(14) Uani 1 d . .
H7A H -0.0025(7) 1.4265(4) 0.3900(2) 0.065 Uiso 1 d R .
C8' C 0.8872(7) 0.5396(4) 0.5408(2) 0.0571(15) Uani 1 d . .
H8'A H 0.9531(7) 0.4914(4) 0.5323(2) 0.068 Uiso 1 d R .
C9 C 0.1535(6) 1.3001(4) 0.3465(2) 0.0507(13) Uani 1 d . .
C10 C -0.0049(7) 1.2949(4) 0.3239(3) 0.063(2) Uani 1 d . .
C11 C -0.0342(9) 1.3607(5) 0.2822(3) 0.077(2) Uani 1 d . .
C12 C -0.1765(12) 1.3682(8) 0.2580(4) 0.117(4) Uani 1 d . .
H12A H -0.1980(12) 1.4125(8) 0.2299(4) 0.141 Uiso 1 d R .
C13 C -0.2836(12) 1.3163(9) 0.2731(6) 0.135(6) Uani 1 d . .
H13A H -0.3806(12) 1.3235(9) 0.2558(6) 0.163 Uiso 1 d R .
C14 C -0.2520(9) 1.2540(7) 0.3138(5) 0.122(4) Uani 1 d . .
H14A H -0.3274(9) 1.2169(7) 0.3246(5) 0.146 Uiso 1 d R .
C15 C -0.1128(8) 1.2414(5) 0.3398(4) 0.091(3) Uani 1 d . .
H15A H -0.0913(8) 1.1970(5) 0.3678(4) 0.109 Uiso 1 d R .
C16 C 0.2065(7) 1.3765(4) 0.3118(2) 0.0560(15) Uani 1 d . .
C17 C 0.0947(9) 1.4093(5) 0.2756(3) 0.073(2) Uani 1 d . .
C18 C 0.1228(14) 1.4831(7) 0.2405(3) 0.114(4) Uani 1 d . .
H18A H 0.0472(14) 1.5075(7) 0.2150(3) 0.137 Uiso 1 d R .
C19 C 0.2612(16) 1.5176(8) 0.2450(5) 0.135(5) Uani 1 d . .
H19A H 0.2810(16) 1.5677(8) 0.2221(5) 0.161 Uiso 1 d R .
C20 C 0.3715(12) 1.4848(6) 0.2815(4) 0.099(3) Uani 1 d . .
H20A H 0.4668(12) 1.5105(6) 0.2839(4) 0.119 Uiso 1 d R .
C21 C 0.3441(9) 1.4131(5) 0.3148(3) 0.072(2) Uani 1 d . .
H21A H 0.4196(9) 1.3887(5) 0.3403(3) 0.087 Uiso 1 d R .
C22 C 0.2282(6) 1.1988(4) 0.3441(2) 0.0484(13) Uani 1 d . .
C23 C 0.2081(6) 1.1251(4) 0.3773(2) 0.0531(14) Uani 1 d . .
H23A H 0.1453(6) 1.1366(4) 0.4011(2) 0.064 Uiso 1 d R .
C24 C 0.2755(6) 1.0329(4) 0.3767(2) 0.0518(14) Uani 1 d . .
H24A H 0.2624(6) 0.9822(4) 0.4003(2) 0.062 Uiso 1 d R .
C25 C 0.3658(6) 1.0176(4) 0.3425(2) 0.0497(13) Uani 1 d . .
C26 C 0.3841(7) 1.0899(4) 0.3086(2) 0.0548(14) Uani 1 d . .
H26A H 0.4448(7) 1.0775(4) 0.2842(2) 0.066 Uiso 1 d R .
C27 C 0.3165(6) 1.1797(4) 0.3095(2) 0.0517(13) Uani 1 d . .
H27A H 0.3299(6) 1.2296(4) 0.2855(2) 0.062 Uiso 1 d R .
C29 C 0.4209(7) 0.8535(4) 0.3710(3) 0.061(2) Uani 1 d . .
H29A H 0.3250(7) 0.8294(4) 0.3610(3) 0.073 Uiso 1 d R .
H29B H 0.4320(7) 0.8751(4) 0.4055(3) 0.073 Uiso 1 d R .
C30 C 0.5267(6) 0.7729(4) 0.3659(2) 0.0518(14) Uani 1 d . .
C31 C 0.5191(6) 0.6870(4) 0.3939(2) 0.0499(13) Uani 1 d . .
C33 C 0.2831(8) 0.6353(6) 0.3962(3) 0.082(2) Uani 1 d . .
H33A H 0.2131(8) 0.6322(6) 0.4180(3) 0.098 Uiso 1 d R .
H33B H 0.2465(8) 0.6742(6) 0.3670(3) 0.098 Uiso 1 d R .
H33C H 0.3036(8) 0.5701(6) 0.3858(3) 0.098 Uiso 1 d R .
C34 C 0.6210(6) 0.6134(4) 0.3947(2) 0.0496(13) Uani 1 d . .
C35 C 0.7272(6) 0.6242(4) 0.3657(2) 0.0525(14) Uani 1 d . .
H35A H 0.7970(6) 0.5731(4) 0.3656(2) 0.063 Uiso 1 d R .
C36 C 0.7338(7) 0.7070(4) 0.3368(2) 0.0521(14) Uani 1 d . .
C39 C 0.6324(7) 0.7818(4) 0.3376(2) 0.0563(15) Uani 1 d . .
H39A H 0.6362(7) 0.8399(4) 0.3175(2) 0.068 Uiso 1 d R .
C38 C 0.9351(7) 0.6496(5) 0.3032(3) 0.071(2) Uani 1 d . .
H38A H 1.0014(7) 0.6716(5) 0.2824(3) 0.086 Uiso 1 d R .
H38B H 0.9866(7) 0.6327(5) 0.3361(3) 0.086 Uiso 1 d R .
H38C H 0.8843(7) 0.5929(5) 0.2882(3) 0.086 Uiso 1 d R .
S1 S -0.3649(5) 1.1718(4) 0.4248(2) 0.102(2) Uiso 0.542(7) d P 1
O1S1 O -0.2693(15) 1.0969(11) 0.4081(6) 0.134(5) Uiso 0.542(7) d P 1
C1S1 C -0.4313(21) 1.1242(14) 0.4701(8) 0.099(5) Uiso 0.542(7) d P 1
H1SB1 H -0.4985(21) 1.0744(14) 0.4561(8) 0.149 Uiso 0.542(7) d PR 1
H1SC1 H -0.3572(21) 1.0951(14) 0.4945(8) 0.149 Uiso 0.542(7) d PR 1
H1SD1 H -0.4800(21) 1.1738(14) 0.4861(8) 0.149 Uiso 0.542(7) d PR 1
C2S1 C -0.2558(29) 1.2584(21) 0.4526(11) 0.151(10) Uiso 0.542(7) d P 1
H2SA2 H -0.2105(29) 1.2905(21) 0.4277(11) 0.227 Uiso 0.542(7) d PR 1
H2SB2 H -0.3071(29) 1.3060(21) 0.4688(11) 0.227 Uiso 0.542(7) d PR 1
H2SC2 H -0.1843(29) 1.2274(21) 0.4773(11) 0.227 Uiso 0.542(7) d PR 1
S1' S -0.3720(8) 1.1436(5) 0.4954(3) 0.119(2) Uiso 0.458(7) d P 2
O1S' O -0.5249(23) 1.1462(16) 0.5029(8) 0.164(7) Uiso 0.458(7) d P 2
C1S' C -0.3247(46) 1.0335(36) 0.4591(18) 0.241(20) Uiso 0.458(7) d P 2
H1SB' H -0.3540(46) 0.9705(36) 0.4698(18) 0.361 Uiso 0.458(7) d PR 2
H1SC' H -0.3841(46) 1.0513(36) 0.4277(18) 0.361 Uiso 0.458(7) d PR 2
H1SD' H -0.2266(46) 1.0302(36) 0.4546(18) 0.361 Uiso 0.458(7) d PR 2
C2S' C -0.3120(27) 1.2609(19) 0.4677(10) 0.109(7) Uiso 0.458(7) d P 2
H2SA' H -0.3175(27) 1.3149(19) 0.4903(10) 0.164 Uiso 0.458(7) d PR 2
H2SB' H -0.2148(27) 1.2530(19) 0.4627(10) 0.164 Uiso 0.458(7) d PR 2
H2SC' H -0.3723(27) 1.2741(19) 0.4359(10) 0.164 Uiso 0.458(7) d PR 2
S2 S 0.0209(7) 1.1713(5) 0.5765(2) 0.109(2) Uiso 0.348(6) d P 3
S2' S 0.0288(27) 1.0610(19) 0.5621(10) 0.210(9) Uiso 0.232(4) d P 3
O1S2 O -0.1298(16) 1.1505(11) 0.5592(6) 0.148(5) Uiso 0.580(10) d P 3
C1S2 C 0.0901(22) 1.0700(15) 0.6090(9) 0.134(7) Uiso 0.580(10) d P 3
H1SB H 0.0565(22) 1.0666(15) 0.6406(9) 0.201 Uiso 0.580(10) d PR 3
H1SC H 0.0600(22) 1.0123(15) 0.5894(9) 0.201 Uiso 0.580(10) d PR 3
H1SD H 0.1929(22) 1.0738(15) 0.6151(9) 0.201 Uiso 0.580(10) d PR 3
C2S2 C 0.0864(10) 1.1688(7) 0.5224(3) 0.192(4) Uiso 0.580(10) d P 3
H2SA H 0.0509(10) 1.2249(7) 0.5024(3) 0.288 Uiso 0.580(10) d PR 3
H2SB H 0.1892(10) 1.1711(7) 0.5298(3) 0.288 Uiso 0.580(10) d PR 3
H2SC H 0.0563(10) 1.1097(7) 0.5041(3) 0.288 Uiso 0.580(10) d PR 3
S3 S 0.0864(10) 1.1688(7) 0.5224(3) 0.192(4) Uiso 0.420(10) d P 4
O1S3 O 0.1686(25) 1.0975(18) 0.5279(9) 0.164(9) Uiso 0.420(10) d P 4
C1S3 C -0.0169(19) 1.1257(13) 0.4738(7) 0.077(5) Uiso 0.420(10) d P 4
H1SA3 H 0.0302(19) 1.1284(13) 0.4450(7) 0.115 Uiso 0.420(10) d PR 4
H1SD3 H -0.0394(19) 1.0586(13) 0.4804(7) 0.115 Uiso 0.420(10) d PR 4
H1SB3 H -0.1037(19) 1.1636(13) 0.4672(7) 0.115 Uiso 0.420(10) d PR 4
C2S3 C 0.0209(7) 1.1713(5) 0.5765(2) 0.109(2) Uiso 0.420(10) d P 4
H2SC3 H 0.0937(2007) 1.2002(2007) 0.6038(50) 0.164(9) Uiso 0.420(10) d PR 4
H2SD3 H -0.0621(2007) 1.2113(2007) 0.5733(50) 0.164 Uiso 0.420(10) d PR 4
H2SA3 H 0.0022(2007) 1.1063(2007) 0.5864(50) 0.164 Uiso 0.420(10) d PR 4

loop_
_atom_type_symbol
_atom_type_description
_atom_type_scat_dispersion_real
_atom_type_scat_dispersion_imag
_atom_type_scat_source
C C 0.0181 0.0091 'International Tables Vol C Tables 4.2.6.8 and 6.1.1.4'
H H 0.0000 0.0000 'International Tables Vol C Tables 4.2.6.8 and 6.1.1.4'
O O 0.0492 0.0322 'International Tables Vol C Tables 4.2.6.8 and 6.1.1.4'
S S 0.3331 0.5567 'International Tables Vol C Tables 4.2.6.8 and 6.1.1.4'

loop_
_geom_angle_atom_site_label_1
_geom_angle_atom_site_label_2
_geom_angle_atom_site_label_3
_geom_angle
_geom_angle_site_symmetry_1
_geom_angle_site_symmetry_3
C3' O2' C1' 118.3(5) . .
C25 O28 C29 117.1(4) . .
C31 O32 C33 113.5(5) . .
C36 O37 C38 117.2(5) . .
O2' C1' C34 112.8(5) . .
C8' C3' O2' 115.7(5) . .
C8' C3' C4' 119.3(5) . .
O2' C3' C4' 125.0(6) . .
C3' C4' C5 119.0(6) . 3_676
C6 C5 C4' 122.0(5) . 3_676
C5 C6 C7 118.5(5) . .
C5 C6 C9 121.7(5) . .
C7 C6 C9 119.3(5) . .
C8' C7 C6 120.5(5) 3_676 .
C3' C8' C7 120.6(5) . 3_676
C10 C9 C16 101.1(5) . .
C10 C9 C6 112.2(5) . .
C16 C9 C6 107.2(4) . .
C10 C9 C22 111.6(5) . .
C16 C9 C22 112.0(5) . .
C6 C9 C22 112.2(4) . .
C15 C10 C11 121.3(7) . .
C15 C10 C9 129.3(6) . .
C11 C10 C9 109.3(6) . .
C12 C11 C17 133.4(9) . .
C12 C11 C10 117.0(9) . .
C17 C11 C10 109.5(6) . .
C13 C12 C11 122.3(11) . .
C12 C13 C14 119.2(9) . .
C13 C14 C15 122.2(11) . .
C10 C15 C14 117.9(9) . .
C17 C16 C21 121.6(6) . .
C17 C16 C9 110.7(6) . .
C21 C16 C9 127.6(6) . .
C16 C17 C11 109.4(6) . .
C16 C17 C18 118.8(8) . .
C11 C17 C18 131.8(8) . .
C19 C18 C17 117.5(9) . .
C20 C19 C18 123.1(9) . .
C19 C20 C21 119.1(10) . .
C20 C21 C16 119.8(8) . .
C27 C22 C23 118.0(5) . .
C27 C22 C9 121.9(5) . .
C23 C22 C9 120.2(5) . .
C22 C23 C24 121.7(5) . .
C25 C24 C23 118.6(5) . .
C24 C25 C26 120.0(5) . .
C24 C25 O28 124.9(5) . .
C26 C25 O28 115.1(5) . .
C25 C26 C27 120.6(6) . .
C22 C27 C26 121.0(5) . .
O28 C29 C30 108.9(5) . .
C39 C30 C31 119.1(5) . .
C39 C30 C29 123.4(5) . .
C31 C30 C29 117.4(5) . .
O32 C31 C34 121.0(5) . .
O32 C31 C30 118.3(5) . .
C34 C31 C30 120.6(5) . .
C31 C34 C35 119.1(5) . .
C31 C34 C1' 121.2(5) . .
C35 C34 C1' 119.7(5) . .
C36 C35 C34 121.0(5) . .
O37 C36 C35 125.7(5) . .
O37 C36 C39 115.1(5) . .
C35 C36 C39 119.2(6) . .
C30 C39 C36 121.0(5) . .
O1S1 S1 C1S1 107.1(9) . .
O1S1 S1 C2S1 104.9(12) . .
C1S1 S1 C2S1 103.9(14) . .
O1S' S1' C1S' 114.3(17) . .
O1S' S1' C2S' 113.4(12) . .
C1S' S1' C2S' 110.5(17) . .
O1S2 S2 S2' 79.6(11) . .
O1S2 S2 C2S2 102.2(8) . .
S2' S2 C2S2 73.9(11) . .
O1S2 S2 C1S2 106.1(10) . .
S2' S2 C1S2 46.8(11) . .
C2S2 S2 C1S2 105.2(9) . .
C1S2 S2' S2 72.5(17) . .
C1S2 S2' O1S2 101.1(19) . .
S2 S2' O1S2 47.9(9) . .
C1S2 S2' C2S2 109.9(20) . .
S2 S2' C2S2 55.9(9) . .
O1S2 S2' C2S2 78.1(11) . .
S2 O1S2 S2' 52.6(9) . .
S2' C1S2 S2 60.6(15) . .
S2 C2S2 S2' 50.2(8) . .
O1S3 S3 C1S3 95.4(14) . .
O1S3 S3 C2S3 103.5(13) . .
C1S3 S3 C2S3 116.7(9) . .

loop_
_geom_bond_atom_site_label_1
_geom_bond_atom_site_label_2
_geom_bond_distance
_geom_bond_site_symmetry_2
O2' C3' 1.383(7) .
O2' C1' 1.420(8) .
O28 C25 1.382(6) .
O28 C29 1.416(7) .
O32 C31 1.382(7) .
O32 C33 1.433(8) .
O37 C36 1.364(7) .
O37 C38 1.423(7) .
C1' C34 1.523(7) .
C3' C8' 1.375(9) .
C3' C4' 1.381(8) .
C4' C5 1.400(8) 3_676
C5 C6 1.351(8) .
C5 C4' 1.400(8) 3_676
C6 C7 1.386(7) .
C6 C9 1.541(8) .
C7 C8' 1.385(8) 3_676
C8' C7 1.385(8) 3_676
C9 C10 1.519(9) .
C9 C16 1.538(8) .
C9 C22 1.555(7) .
C10 C15 1.382(10) .
C10 C11 1.423(10) .
C11 C12 1.396(12) .
C11 C17 1.426(11) .
C12 C13 1.36(2) .
C13 C14 1.37(2) .
C14 C15 1.391(12) .
C16 C17 1.381(9) .
C16 C21 1.385(10) .
C17 C18 1.435(12) .
C18 C19 1.38(2) .
C19 C20 1.38(2) .
C20 C21 1.379(10) .
C22 C27 1.379(8) .
C22 C23 1.377(8) .
C23 C24 1.408(7) .
C24 C25 1.375(8) .
C25 C26 1.372(8) .
C26 C27 1.381(7) .
C29 C30 1.507(8) .
C30 C39 1.365(8) .
C30 C31 1.398(7) .
C31 C34 1.387(8) .
C34 C35 1.384(8) .
C35 C36 1.374(8) .
C36 C39 1.402(8) .
S1 O1S1 1.483(15) .
S1 C1S1 1.60(2) .
S1 C2S1 1.66(3) .
S1' O1S' 1.50(2) .
S1' C1S' 1.88(5) .
S1' C2S' 1.89(3) .
S2 O1S2 1.451(15) .
S2 S2' 1.55(3) .
S2 C2S2 1.677(10) .
S2 C1S2 1.70(2) .
S2' C1S2 1.30(3) .
S2' O1S2 1.92(3) .
S2' C2S2 1.95(3) .
S3 O1S3 1.24(2) .
S3 C1S3 1.60(2) .
S3 C2S3 1.677(10) .

loop_
_geom_torsion_atom_site_label_1
_geom_torsion_atom_site_label_2
_geom_torsion_atom_site_label_3
_geom_torsion_atom_site_label_4
_geom_torsion
_geom_torsion_site_symmetry_1
_geom_torsion_site_symmetry_4
C3' O2' C1' C34 81.5(6) . .
C1' O2' C3' C8' 176.1(5) . .
C1' O2' C3' C4' -2.8(8) . .
C8' C3' C4' C5 -0.5(9) . 3_676
O2' C3' C4' C5 178.4(6) . 3_676
C4' C5 C6 C7 2.5(9) 3_676 .
C4' C5 C6 C9 174.4(5) 3_676 .
C5 C6 C7 C8' -0.9(8) . 3_676
C9 C6 C7 C8' -172.9(5) . 3_676
O2' C3' C8' C7 180.0(5) . 3_676
C4' C3' C8' C7 -1.0(9) . 3_676
C5 C6 C9 C10 157.6(5) . .
C7 C6 C9 C10 -30.6(7) . .
C5 C6 C9 C16 -92.3(6) . .
C7 C6 C9 C16 79.5(6) . .
C5 C6 C9 C22 31.0(7) . .
C7 C6 C9 C22 -157.2(5) . .
C16 C9 C10 C15 -177.2(6) . .
C6 C9 C10 C15 -63.3(8) . .
C22 C9 C10 C15 63.6(8) . .
C16 C9 C10 C11 -0.2(6) . .
C6 C9 C10 C11 113.7(5) . .
C22 C9 C10 C11 -119.4(5) . .
C15 C10 C11 C12 -0.4(10) . .
C9 C10 C11 C12 -177.7(6) . .
C15 C10 C11 C17 177.3(6) . .
C9 C10 C11 C17 0.0(7) . .
C17 C11 C12 C13 -176.6(8) . .
C10 C11 C12 C13 0.5(12) . .
C11 C12 C13 C14 0.0(15) . .
C12 C13 C14 C15 -0.7(15) . .
C11 C10 C15 C14 -0.3(11) . .
C9 C10 C15 C14 176.5(7) . .
C13 C14 C15 C10 0.8(14) . .
C10 C9 C16 C17 0.3(6) . .
C6 C9 C16 C17 -117.3(5) . .
C22 C9 C16 C17 119.2(5) . .
C10 C9 C16 C21 178.6(6) . .
C6 C9 C16 C21 60.9(7) . .
C22 C9 C16 C21 -62.5(7) . .
C21 C16 C17 C11 -178.7(6) . .
C9 C16 C17 C11 -0.3(7) . .
C21 C16 C17 C18 0.0(9) . .
C9 C16 C17 C18 178.4(6) . .
C12 C11 C17 C16 177.4(7) . .
C10 C11 C17 C16 0.2(7) . .
C12 C11 C17 C18 -1.1(14) . .
C10 C11 C17 C18 -178.3(7) . .
C16 C17 C18 C19 -0.3(12) . .
C11 C17 C18 C19 178.1(8) . .
C17 C18 C19 C20 -0.2(16) . .
C18 C19 C20 C21 0.9(15) . .
C19 C20 C21 C16 -1.1(11) . .
C17 C16 C21 C20 0.7(9) . .
C9 C16 C21 C20 -177.4(6) . .
C10 C9 C22 C27 104.7(6) . .
C16 C9 C22 C27 -7.8(8) . .
C6 C9 C22 C27 -128.4(6) . .
C10 C9 C22 C23 -75.8(7) . .
C16 C9 C22 C23 171.7(5) . .
C6 C9 C22 C23 51.1(7) . .
C27 C22 C23 C24 0.3(9) . .
C9 C22 C23 C24 -179.2(5) . .
C22 C23 C24 C25 1.4(9) . .
C23 C24 C25 C26 -2.7(9) . .
C23 C24 C25 O28 177.4(5) . .
C29 O28 C25 C24 3.8(8) . .
C29 O28 C25 C26 -176.1(5) . .
C24 C25 C26 C27 2.4(9) . .
O28 C25 C26 C27 -177.7(5) . .
C23 C22 C27 C26 -0.7(9) . .
C9 C22 C27 C26 178.8(5) . .
C25 C26 C27 C22 -0.6(9) . .
C25 O28 C29 C30 -173.4(5) . .
O28 C29 C30 C39 4.8(9) . .
O28 C29 C30 C31 -178.4(5) . .
C33 O32 C31 C34 -92.3(7) . .
C33 O32 C31 C30 90.9(6) . .
C39 C30 C31 O32 179.7(5) . .
C29 C30 C31 O32 2.8(8) . .
C39 C30 C31 C34 2.8(8) . .
C29 C30 C31 C34 -174.1(5) . .
O32 C31 C34 C35 -179.5(5) . .
C30 C31 C34 C35 -2.7(8) . .
O32 C31 C34 C1' 0.3(8) . .
C30 C31 C34 C1' 177.1(5) . .
O2' C1' C34 C31 -122.0(6) . .
O2' C1' C34 C35 57.8(7) . .
C31 C34 C35 C36 0.8(8) . .
C1' C34 C35 C36 -179.0(5) . .
C38 O37 C36 C35 7.2(8) . .
C38 O37 C36 C39 -175.6(6) . .
C34 C35 C36 O37 178.1(5) . .
C34 C35 C36 C39 1.0(8) . .
C31 C30 C39 C36 -1.0(9) . .
C29 C30 C39 C36 175.7(6) . .
O37 C36 C39 C30 -178.3(5) . .
C35 C36 C39 C30 -0.9(9) . .
O1S2 S2 S2' C1S2 -123.9(16) . .
C2S2 S2 S2' C1S2 130.1(16) . .
C1S2 S2 S2' C1S2 0.00(2) . .
O1S2 S2 S2' O1S2 0.000(6) . .
C2S2 S2 S2' O1S2 -106.0(8) . .
C1S2 S2 S2' O1S2 123.9(16) . .
O1S2 S2 S2' C2S2 106.0(8) . .
C2S2 S2 S2' C2S2 0.000(13) . .
C1S2 S2 S2' C2S2 -130.1(16) . .
S2' S2 O1S2 S2' 0.000(5) . .
C2S2 S2 O1S2 S2' 70.9(11) . .
C1S2 S2 O1S2 S2' -39.0(12) . .
C1S2 S2' O1S2 S2 53.8(17) . .
S2 S2' O1S2 S2 0.000(8) . .
C2S2 S2' O1S2 S2 -54.5(8) . .
S2 S2' C1S2 S2 0.00(2) . .
O1S2 S2' C1S2 S2 -38.8(10) . .
C2S2 S2' C1S2 S2 42.4(12) . .
O1S2 S2 C1S2 S2' 58.1(17) . .
S2' S2 C1S2 S2' 0.00(3) . .
C2S2 S2 C1S2 S2' -49.6(17) . .
O1S2 S2 C2S2 S2' -75.2(12) . .
S2' S2 C2S2 S2' 0.000(14) . .
C1S2 S2 C2S2 S2' 35.3(12) . .
C1S2 S2' C2S2 S2 -50.9(17) . .
S2 S2' C2S2 S2 0.00(2) . .
O1S2 S2' C2S2 S2 46.8(7) . .
